data_4340929
loop_
_publ_author_name
'Kongpatpanich, Kanokwan'
'Horike, Satoshi'
'Sugimoto, Masayuki'
'Fukushima, Tomohiro'
'Umeyama, Daiki'
'Tsutsumi, Yosuke'
'Kitagawa, Susumu'

_publ_section_title
;
 Synthesis and porous properties of chromium azolate porous coordination
 polymers.
;
_journal_issue 18
_journal_name_full 'Inorganic chemistry'
_journal_page_first 9870
_journal_page_last 9875
_journal_paper_doi 10.1021/ic501459m
_journal_volume 53
_journal_year 2014
_chemical_formula_sum 'C2 H Cl0.25 Cr0.25 N2 O0.08'
_chemical_formula_weight 76.24
_chemical_name_systematic
; 
 ? 
;
_space_group_IT_number 194
_symmetry_cell_setting hexagonal
_symmetry_space_group_name_Hall '-P 6c 2c'
_symmetry_space_group_name_H-M 'P 63/m m c'
_atom_sites_solution_hydrogens geom
_atom_sites_solution_primary direct
_atom_sites_solution_secondary difmap
_audit_creation_method SHELXL-97
_cell_angle_alpha 90.00
_cell_angle_beta 90.00
_cell_angle_gamma 120.00
_cell_formula_units_Z 24
_cell_length_a 16.636(9)
_cell_length_b 16.636(9)
_cell_length_c 21.933(12)
_cell_measurement_temperature 223(2)
_cell_measurement_theta_max 27.5
_cell_measurement_theta_min 3
_cell_volume 5257(5)
_computing_cell_refinement crystalclear
_computing_data_collection crystalclear
_computing_data_reduction yadokari
_computing_structure_refinement 'SHELXL-97 (Sheldrick, 1997)'
_computing_structure_solution 'SHELXS-97 (Sheldrick, 1990)'
_diffrn_ambient_temperature 223(2)
_diffrn_measured_fraction_theta_full 0.994
_diffrn_measured_fraction_theta_max 0.994
_diffrn_measurement_device_type CCD
_diffrn_measurement_method \w
_diffrn_radiation_monochromator graphite
_diffrn_radiation_source 'fine-focus sealed tube'
_diffrn_radiation_type MoK\a
_diffrn_radiation_wavelength 0.71075
_diffrn_reflns_av_R_equivalents 0.1042
_diffrn_reflns_av_sigmaI/netI 0.0492
_diffrn_reflns_limit_h_max 21
_diffrn_reflns_limit_h_min -21
_diffrn_reflns_limit_k_max 21
_diffrn_reflns_limit_k_min -21
_diffrn_reflns_limit_l_max 28
_diffrn_reflns_limit_l_min -26
_diffrn_reflns_number 41997
_diffrn_reflns_theta_full 27.48
_diffrn_reflns_theta_max 27.48
_diffrn_reflns_theta_min 3.07
_exptl_absorpt_coefficient_mu 0.402
_exptl_absorpt_correction_type none
_exptl_crystal_colour green
_exptl_crystal_density_diffrn 0.578
_exptl_crystal_density_method 'not measured'
_exptl_crystal_description prism
_exptl_crystal_F_000 910
_platon_squeeze_details
;
;
_refine_diff_density_max 0.434
_refine_diff_density_min -0.655
_refine_diff_density_rms 0.093
_refine_ls_extinction_method none
_refine_ls_goodness_of_fit_ref 1.059
_refine_ls_hydrogen_treatment constr
_refine_ls_matrix_type full
_refine_ls_number_parameters 50
_refine_ls_number_reflns 2267
_refine_ls_number_restraints 0
_refine_ls_restrained_S_all 1.059
_refine_ls_R_factor_all 0.0946
_refine_ls_R_factor_gt 0.0703
_refine_ls_shift/su_max 0.000
_refine_ls_shift/su_mean 0.000
_refine_ls_structure_factor_coef Fsqd
_refine_ls_weighting_details 'calc w=1/[\s^2^(Fo^2^)+(0.1374P)^2^+0.0000P] where P=(Fo^2^+2Fc^2^)/3'
_refine_ls_weighting_scheme calc
_refine_ls_wR_factor_gt 0.1970
_refine_ls_wR_factor_ref 0.2149
_reflns_number_gt 1792
_reflns_number_total 2267
_reflns_threshold_expression >2sigma(I)
_cod_data_source_file ic501459m_si_002.cif
_cod_data_source_block CrClBDT
_cod_depositor_comments
;
The following automatic conversions were performed:

'_symmetry_cell_setting' value 'Hexagonal' changed to 'hexagonal'
according to
/home/saulius/struct/COD-crude-data--automatic-downloads/rss-feeds/ACS/lib/dictionaries/cif_core.dic
dictionary named 'cif_core.dic' version 2.4.2 from 2011-04-26.

Automatic conversion script
Id: cif_fix_values 2281 2013-09-26 08:29:07Z andrius 

 Adding full bibliography for 4340928--4340930.cif.
;
_cod_original_sg_symbol_H-M P63/mmc
_cod_database_code 4340929

loop_
_symmetry_equiv_pos_as_xyz
'x, y, z'
'-x, -y, z+1/2'
'-y, x-y, z'
'-x+y, -x, z'
'x-y, x, z+1/2'
'y, -x+y, z+1/2'
'x-y, -y, -z'
'-x, -x+y, -z'
'y, x, -z'
'-y, -x, -z+1/2'
'x, x-y, -z+1/2'
'-x+y, y, -z+1/2'
'-x, -y, -z'
'x, y, -z-1/2'
'y, -x+y, -z'
'x-y, x, -z'
'-x+y, -x, -z-1/2'
'-y, x-y, -z-1/2'
'-x+y, y, z'
'x, x-y, z'
'-y, -x, z'
'y, x, z-1/2'
'-x, -x+y, z-1/2'
'x-y, -y, z-1/2'

loop_
_atom_site_label
_atom_site_type_symbol
_atom_site_fract_x
_atom_site_fract_y
_atom_site_fract_z
_atom_site_U_iso_or_equiv
_atom_site_adp_type
_atom_site_occupancy
_atom_site_symmetry_multiplicity
_atom_site_calc_flag
_atom_site_refinement_flags
Cr1 Cr 0.53693(5) 0.26847(2) 0.7500 0.0271(3) Uani 1 4 d S
N1 N 0.55358(14) 0.36540(13) 0.81539(8) 0.0304(5) Uani 1 1 d .
N2 N 0.50142(16) 0.36319(15) 0.86198(9) 0.0384(6) Uani 1 1 d .
C1 C 0.55390(14) 0.44610(14) 0.89023(16) 0.0404(9) Uani 1 2 d S
C2 C 0.52629(15) 0.47371(15) 0.94612(19) 0.0463(10) Uani 1 2 d S
C3 C 0.5828(3) 0.5570(3) 0.97330(17) 0.0785(13) Uani 1 1 d .
H3 H 0.6405 0.5978 0.9555 0.094 Uiso 1 1 calc R
O1 O 0.6667 0.3333 0.7500 0.0260(11) Uani 1 12 d S
Cl1 Cl 0.38049(10) 0.19024(5) 0.7500 0.0594(5) Uani 1 4 d S

loop_
_atom_site_aniso_label
_atom_site_aniso_U_11
_atom_site_aniso_U_22
_atom_site_aniso_U_33
_atom_site_aniso_U_23
_atom_site_aniso_U_13
_atom_site_aniso_U_12
Cr1 0.0314(5) 0.0325(4) 0.0171(4) 0.000 0.000 0.0157(2)
N1 0.0340(10) 0.0360(10) 0.0224(9) -0.0018(8) 0.0022(8) 0.0183(8)
N2 0.0428(12) 0.0458(13) 0.0260(10) -0.0069(9) 0.0087(9) 0.0217(11)
C1 0.0448(15) 0.0448(15) 0.0289(18) -0.0062(8) 0.0062(8) 0.0206(17)
C2 0.0487(16) 0.0487(16) 0.0345(19) -0.0095(9) 0.0095(9) 0.0192(18)
C3 0.065(2) 0.069(2) 0.066(2) -0.0305(19) 0.0311(18) 0.0072(18)
O1 0.0310(17) 0.0310(17) 0.016(2) 0.000 0.000 0.0155(8)
Cl1 0.0494(9) 0.0679(8) 0.0548(9) 0.000 0.000 0.0247(4)

loop_
_atom_type_symbol
_atom_type_description
_atom_type_scat_dispersion_real
_atom_type_scat_dispersion_imag
_atom_type_scat_source
C C 0.0033 0.0016 'International Tables Vol C Tables 4.2.6.8 and 6.1.1.4'
H H 0.0000 0.0000 'International Tables Vol C Tables 4.2.6.8 and 6.1.1.4'
Cl Cl 0.1484 0.1585 'International Tables Vol C Tables 4.2.6.8 and 6.1.1.4'
Cr Cr 0.3209 0.6236 'International Tables Vol C Tables 4.2.6.8 and 6.1.1.4'
N N 0.0061 0.0033 'International Tables Vol C Tables 4.2.6.8 and 6.1.1.4'
O O 0.0106 0.0060 'International Tables Vol C Tables 4.2.6.8 and 6.1.1.4'

loop_
_geom_angle_atom_site_label_1
_geom_angle_atom_site_label_2
_geom_angle_atom_site_label_3
_geom_angle
_geom_angle_site_symmetry_1
_geom_angle_site_symmetry_3
O1 Cr1 N1 83.35(6) . 11_556
O1 Cr1 N1 83.35(6) . 20
N1 Cr1 N1 87.68(11) 11_556 20
O1 Cr1 N1 83.35(6) . .
N1 Cr1 N1 166.70(12) 11_556 .
N1 Cr1 N1 90.79(11) 20 .
O1 Cr1 N1 83.35(6) . 14_557
N1 Cr1 N1 90.79(11) 11_556 14_557
N1 Cr1 N1 166.70(12) 20 14_557
N1 Cr1 N1 87.67(11) . 14_557
O1 Cr1 Cl1 180.00(5) . .
N1 Cr1 Cl1 96.65(6) 11_556 .
N1 Cr1 Cl1 96.65(6) 20 .
N1 Cr1 Cl1 96.65(6) . .
N1 Cr1 Cl1 96.65(6) 14_557 .
N2 N1 N1 109.89(13) . 21_665
N2 N1 Cr1 132.82(17) . .
N1 N1 Cr1 117.15(6) 21_665 .
N1 N2 C1 104.1(2) . .
N2 C1 N2 112.0(3) . 21_665
N2 C1 C2 123.95(15) . .
N2 C1 C2 123.95(15) 21_665 .
C3 C2 C3 117.1(4) 21_665 .
C3 C2 C1 121.43(19) 21_665 .
C3 C2 C1 121.43(19) . .
C2 C3 C3 121.42(19) . 9_557
C2 C3 H3 119.3 . .
C3 C3 H3 119.3 9_557 .
Cr1 O1 Cr1 120.0 4_665 .
Cr1 O1 Cr1 119.998(1) 4_665 3_655
Cr1 O1 Cr1 120.0 . 3_655

loop_
_geom_bond_atom_site_label_1
_geom_bond_atom_site_label_2
_geom_bond_distance
_geom_bond_site_symmetry_2
Cr1 O1 1.8691(12) .
Cr1 N1 2.071(2) 11_556
Cr1 N1 2.071(2) 20
Cr1 N1 2.071(2) .
Cr1 N1 2.071(2) 14_557
Cr1 Cl1 2.254(2) .
N1 N2 1.329(3) .
N1 N1 1.348(4) 21_665
N2 C1 1.358(3) .
C1 N2 1.358(3) 21_665
C1 C2 1.461(5) .
C2 C3 1.362(4) 21_665
C2 C3 1.362(4) .
C3 C3 1.387(6) 9_557
C3 H3 0.9400 .
O1 Cr1 1.8691(12) 4_665
O1 Cr1 1.8692(12) 3_655

loop_
_geom_torsion_atom_site_label_1
_geom_torsion_atom_site_label_2
_geom_torsion_atom_site_label_3
_geom_torsion_atom_site_label_4
_geom_torsion
_geom_torsion_site_symmetry_1
_geom_torsion_site_symmetry_4
O1 Cr1 N1 N2 -152.1(2) . .
N1 Cr1 N1 N2 -152.1(2) 11_556 .
N1 Cr1 N1 N2 -68.9(2) 20 .
N1 Cr1 N1 N2 124.29(19) 14_557 .
Cl1 Cr1 N1 N2 27.9(2) . .
O1 Cr1 N1 N1 23.07(2) . 21_665
N1 Cr1 N1 N1 23.07(2) 11_556 21_665
N1 Cr1 N1 N1 106.28(6) 20 21_665
N1 Cr1 N1 N1 -60.50(8) 14_557 21_665
Cl1 Cr1 N1 N1 -156.93(2) . 21_665
N1 N1 N2 C1 0.1(2) 21_665 .
Cr1 N1 N2 C1 175.5(2) . .
N1 N2 C1 N2 -0.1(4) . 21_665
N1 N2 C1 C2 -177.4(4) . .
N2 C1 C2 C3 -1.5(7) . 21_665
N2 C1 C2 C3 -178.4(4) 21_665 21_665
N2 C1 C2 C3 178.4(4) . .
N2 C1 C2 C3 1.5(7) 21_665 .
C3 C2 C3 C3 0.6(10) 21_665 9_557
C1 C2 C3 C3 -179.3(5) . 9_557
N1 Cr1 O1 Cr1 135.79(6) 11_556 4_665
N1 Cr1 O1 Cr1 -135.79(6) 20 4_665
N1 Cr1 O1 Cr1 -44.21(6) . 4_665
N1 Cr1 O1 Cr1 44.21(6) 14_557 4_665
Cl1 Cr1 O1 Cr1 180(52) . 4_665
N1 Cr1 O1 Cr1 -44.21(6) 11_556 3_655
N1 Cr1 O1 Cr1 44.21(6) 20 3_655
N1 Cr1 O1 Cr1 135.79(6) . 3_655
N1 Cr1 O1 Cr1 -135.79(6) 14_557 3_655
Cl1 Cr1 O1 Cr1 0(43) . 3_655

loop_
_platon_squeeze_void_nr
_platon_squeeze_void_average_x
_platon_squeeze_void_average_y
_platon_squeeze_void_average_z
_platon_squeeze_void_volume
_platon_squeeze_void_count_electrons
_platon_squeeze_void_content
1 -0.014 -0.010 -0.003 3972 1018 ' '
